data_4327324
loop_
_publ_author_name
'Nicole E. Chakov'
'Lev N. Zakharov'
'Arnold L. Rheingold'
'Khalil A. Abboud'
'George Christou'

_publ_section_title
;
 New Polynuclear Manganese Clusters from the Use of the Hydrophobic
 Carboxylate Ligand 2,2-Dimethylbutyrate
;
_journal_name_full 'Inorganic Chemistry'
_journal_page_first 4555
_journal_page_last 4567
_journal_paper_doi 10.1021/ic050201+
_journal_volume 44
_journal_year 2005
_chemical_formula_sum 'C79 H140 Mn9 O39'
_chemical_formula_weight 2208.37
_chemical_name_systematic
; 
 ? 
;
_space_group_IT_number 36
_symmetry_cell_setting orthorhombic
_symmetry_space_group_name_Hall 'C 2c -2'
_symmetry_space_group_name_H-M 'C m c 21'
_atom_sites_solution_hydrogens geom
_atom_sites_solution_primary direct
_atom_sites_solution_secondary difmap
_audit_creation_method SHELXL-97
_cell_angle_alpha 90.00
_cell_angle_beta 90.00
_cell_angle_gamma 90.00
_cell_formula_units_Z 4
_cell_length_a 25.9274(14)
_cell_length_b 19.6851(10)
_cell_length_c 21.1978(12)
_cell_measurement_reflns_used 7737
_cell_measurement_temperature 218(2)
_cell_measurement_theta_max 28.19
_cell_measurement_theta_min 2.32
_cell_volume 10819.0(10)
_computing_cell_refinement 'Bruker SMART'
_computing_data_collection 'Bruker SMART'
_computing_data_reduction 'Bruker SAINT'
_computing_molecular_graphics 'Bruker SHELXTL'
_computing_publication_material 'Bruker SHELXTL'
_computing_structure_refinement 'SHELXL-97 (Sheldrick, 1997)'
_computing_structure_solution 'SHELXS-97 (Sheldrick, 1990)'
_diffrn_ambient_temperature 218(2)
_diffrn_measured_fraction_theta_full 0.968
_diffrn_measured_fraction_theta_max 0.968
_diffrn_measurement_device_type 'CCD area detector'
_diffrn_measurement_method 'phi and omega scans'
_diffrn_radiation_monochromator graphite
_diffrn_radiation_source 'fine-focus sealed tube'
_diffrn_radiation_type MoK\a
_diffrn_radiation_wavelength 0.71073
_diffrn_reflns_av_R_equivalents 0.0359
_diffrn_reflns_av_sigmaI/netI 0.0443
_diffrn_reflns_limit_h_max 34
_diffrn_reflns_limit_h_min -34
_diffrn_reflns_limit_k_max 25
_diffrn_reflns_limit_k_min -25
_diffrn_reflns_limit_l_max 26
_diffrn_reflns_limit_l_min -28
_diffrn_reflns_number 32761
_diffrn_reflns_theta_full 28.31
_diffrn_reflns_theta_max 28.31
_diffrn_reflns_theta_min 1.30
_exptl_absorpt_coefficient_mu 1.089
_exptl_absorpt_correction_T_max 1.000
_exptl_absorpt_correction_T_min 0.765
_exptl_absorpt_correction_type multi-scan
_exptl_absorpt_process_details SADABS
_exptl_crystal_density_diffrn 1.356
_exptl_crystal_density_meas 0
_exptl_crystal_description Block
_exptl_crystal_F_000 4604
_exptl_crystal_size_max 0.26
_exptl_crystal_size_mid 0.16
_exptl_crystal_size_min 0.09
_refine_diff_density_max 0.841
_refine_diff_density_min -0.554
_refine_diff_density_rms 0.110
_refine_ls_abs_structure_details 'Flack H D (1983), Acta Cryst. A39, 876-881'
_refine_ls_abs_structure_Flack 0.52(2)
_refine_ls_extinction_method none
_refine_ls_goodness_of_fit_ref 1.034
_refine_ls_hydrogen_treatment mixed
_refine_ls_matrix_type full
_refine_ls_number_parameters 447
_refine_ls_number_reflns 12229
_refine_ls_number_restraints 56
_refine_ls_restrained_S_all 1.040
_refine_ls_R_factor_all 0.0771
_refine_ls_R_factor_gt 0.0659
_refine_ls_shift/su_max 0.002
_refine_ls_shift/su_mean 0.000
_refine_ls_structure_factor_coef Fsqd
_refine_ls_weighting_details 'calc w=1/[\s^2^(Fo^2^)+(0.1365P)^2^+0.0000P] where P=(Fo^2^+2Fc^2^)/3'
_refine_ls_weighting_scheme calc
_refine_ls_wR_factor_gt 0.1805
_refine_ls_wR_factor_ref 0.1897
_reflns_number_gt 10126
_reflns_number_total 12229
_reflns_threshold_expression >2sigma(I)
_cod_data_source_file ic0502012Bsi20050207_102952_3.cif
_cod_data_source_block chr14a
_cod_database_code 4327324

loop_
_symmetry_equiv_pos_as_xyz
'x, y, z'
'-x, -y, z+1/2'
'x, -y, z+1/2'
'-x, y, z'
'x+1/2, y+1/2, z'
'-x+1/2, -y+1/2, z+1/2'
'x+1/2, -y+1/2, z+1/2'
'-x+1/2, y+1/2, z'

loop_
_atom_site_label
_atom_site_type_symbol
_atom_site_fract_x
_atom_site_fract_y
_atom_site_fract_z
_atom_site_U_iso_or_equiv
_atom_site_adp_type
_atom_site_occupancy
_atom_site_symmetry_multiplicity
_atom_site_calc_flag
_atom_site_refinement_flags
_atom_site_disorder_group
Mn1 Mn 0.0000 -0.03653(5) 0.76508(6) 0.0391(3) Uani 1 2 d S .
Mn2 Mn 0.0000 -0.17849(5) 0.78011(5) 0.0347(2) Uani 1 2 d S .
Mn3 Mn 0.0000 -0.31575(6) 0.82002(6) 0.0461(3) Uani 1 2 d S .
Mn4 Mn 0.10445(3) -0.11216(3) 0.70505(4) 0.03654(17) Uani 1 1 d . .
Mn5 Mn 0.10673(3) -0.27306(4) 0.74736(4) 0.04019(19) Uani 1 1 d . .
Mn6 Mn 0.06368(3) -0.22400(3) 0.60923(4) 0.03499(17) Uani 1 1 d . .
O1 O 0.04741(13) -0.10874(15) 0.75822(17) 0.0367(7) Uani 1 1 d . .
O2 O 0.04785(14) -0.25027(19) 0.7947(2) 0.0452(8) Uani 1 1 d . .
O3 O 0.09208(13) -0.20476(16) 0.68908(16) 0.0359(7) Uani 1 1 d . .
O4 O 0.0000 -0.2466(3) 0.6425(2) 0.0371(10) Uani 1 2 d S .
O5 O 0.0000 -0.0229(3) 0.6514(3) 0.0540(14) Uani 1 2 d S .
O6 O 0.04316(17) -0.10926(17) 0.6109(2) 0.0495(9) Uani 1 1 d . .
O7 O 0.0000 -0.0357(4) 0.8647(3) 0.0651(17) Uani 1 2 d S .
O8 O 0.0000 -0.1495(4) 0.8800(3) 0.0619(16) Uani 1 2 d S .
O9 O 0.05156(15) 0.03429(19) 0.7615(2) 0.0551(10) Uani 1 1 d . .
O10 O 0.11411(15) -0.01474(18) 0.7048(2) 0.0520(9) Uani 1 1 d . .
O11 O 0.16228(17) -0.1204(2) 0.7727(3) 0.0648(12) Uani 1 1 d . .
O12 O 0.16721(19) -0.2289(2) 0.7934(3) 0.0688(14) Uani 1 1 d . .
O13 O 0.12035(18) -0.3518(2) 0.7984(3) 0.0682(13) Uani 1 1 d . .
O14 O 0.0503(2) -0.3814(3) 0.8491(3) 0.0781(16) Uani 1 1 d . .
O15 O 0.15420(16) -0.1100(2) 0.6365(2) 0.0541(11) Uani 1 1 d . .
O16 O 0.12771(16) -0.1913(2) 0.5697(2) 0.0495(9) Uani 1 1 d . .
O17 O 0.15058(19) -0.3204(2) 0.6852(2) 0.0647(12) Uani 1 1 d . .
O18 O 0.09061(16) -0.3275(2) 0.6133(2) 0.0585(11) Uani 1 1 d . .
O19 O 0.04276(18) -0.2380(2) 0.52289(18) 0.0544(10) Uani 1 1 d . .
O20 O 0.0000 -0.3614(3) 0.7230(3) 0.069(2) Uani 1 2 d S .
O21 O 0.0000 -0.2740(6) 0.9194(4) 0.107(3) Uani 1 2 d S .
C1 C 0.0000 -0.0760(2) 0.6170(3) 0.0225(11) Uani 1 2 d S .
C2 C 0.0000 -0.0906(6) 0.9004(6) 0.086(4) Uani 1 2 d SD .
C3 C 0.0000 -0.0794(13) 0.9715(9) 0.173(9) Uiso 1 2 d SD .
C4 C 0.0475(9) -0.0327(11) 0.9803(13) 0.214(9) Uiso 1 1 d D .
C5 C -0.0375(9) -0.1346(17) 0.999(2) 0.202(17) Uiso 0.50 1 d PD 1
C6 C 0.0000 -0.1925(17) 1.011(2) 0.29(2) Uiso 1 2 d SD 1
C7 C 0.0928(2) 0.0355(3) 0.7312(3) 0.0510(14) Uani 1 1 d D .
C8 C 0.1222(3) 0.1032(4) 0.7263(5) 0.114(5) Uani 1 1 d D .
C9 C 0.1351(6) 0.1179(7) 0.6560(6) 0.132(5) Uiso 1 1 d D .
H9A H 0.1546 0.1598 0.6529 0.198 Uiso 1 1 calc R .
H9B H 0.1033 0.1222 0.6321 0.198 Uiso 1 1 calc R .
H9C H 0.1554 0.0808 0.6390 0.198 Uiso 1 1 calc R .
C10 C 0.0906(5) 0.1623(6) 0.7432(7) 0.124(4) Uiso 1 1 d D .
H10A H 0.1113 0.2032 0.7403 0.186 Uiso 1 1 calc R .
H10B H 0.0780 0.1571 0.7861 0.186 Uiso 1 1 calc R .
H10C H 0.0615 0.1656 0.7146 0.186 Uiso 1 1 calc R .
C11 C 0.1757(6) 0.0947(9) 0.7566(8) 0.153(6) Uiso 1 1 d D .
H11A H 0.1933 0.0537 0.7416 0.184 Uiso 1 1 calc R .
H11B H 0.1978 0.1344 0.7494 0.184 Uiso 1 1 calc R .
C12 C 0.1597(9) 0.0884(11) 0.8261(8) 0.214(9) Uiso 1 1 d D .
H12A H 0.1901 0.0818 0.8520 0.322 Uiso 1 1 calc R .
H12B H 0.1367 0.0498 0.8311 0.322 Uiso 1 1 calc R .
H12C H 0.1420 0.1295 0.8391 0.322 Uiso 1 1 calc R .
C13 C 0.1834(2) -0.1696(4) 0.7965(4) 0.0679(19) Uani 1 1 d D .
C14 C 0.2352(6) -0.1581(5) 0.8273(8) 0.189(10) Uani 1 1 d D .
C15 C 0.2731(13) -0.1226(18) 0.7814(16) 0.34(2) Uiso 1 1 d D .
H15A H 0.3062 -0.1166 0.8020 0.504 Uiso 1 1 calc R .
H15B H 0.2594 -0.0786 0.7694 0.504 Uiso 1 1 calc R .
H15C H 0.2775 -0.1504 0.7440 0.504 Uiso 1 1 calc R .
C16 C 0.2367(11) -0.0959(11) 0.8724(11) 0.216(10) Uiso 1 1 d D .
H16A H 0.2703 -0.0935 0.8926 0.324 Uiso 1 1 calc R .
H16B H 0.2102 -0.1007 0.9043 0.324 Uiso 1 1 calc R .
H16C H 0.2308 -0.0547 0.8484 0.324 Uiso 1 1 calc R .
C17 C 0.2564(9) -0.2153(10) 0.8662(10) 0.197(9) Uiso 1 1 d D .
H17A H 0.2909 -0.2052 0.8826 0.237 Uiso 1 1 calc R .
H17B H 0.2571 -0.2582 0.8427 0.237 Uiso 1 1 calc R .
C18 C 0.2136(14) -0.2160(17) 0.9211(13) 0.35(2) Uiso 1 1 d D .
H18A H 0.2225 -0.2502 0.9521 0.520 Uiso 1 1 calc R .
H18B H 0.1802 -0.2263 0.9030 0.520 Uiso 1 1 calc R .
H18C H 0.2124 -0.1717 0.9412 0.520 Uiso 1 1 calc R .
C19 C 0.0970(3) -0.3843(3) 0.8401(4) 0.0618(17) Uani 1 1 d D .
C20 C 0.1273(3) -0.4319(4) 0.8823(5) 0.094(3) Uani 1 1 d D .
C21 C 0.1060(4) -0.5034(6) 0.8743(6) 0.107(3) Uiso 1 1 d D .
H21A H 0.1114 -0.5183 0.8311 0.161 Uiso 1 1 calc R .
H21B H 0.0694 -0.5035 0.8837 0.161 Uiso 1 1 calc R .
H21C H 0.1237 -0.5340 0.9029 0.161 Uiso 1 1 calc R .
C22 C 0.1857(4) -0.4318(6) 0.8699(5) 0.099(3) Uiso 1 1 d D .
H22A H 0.1922 -0.4453 0.8266 0.148 Uiso 1 1 calc R .
H22B H 0.2024 -0.4634 0.8983 0.148 Uiso 1 1 calc R .
H22C H 0.1992 -0.3865 0.8769 0.148 Uiso 1 1 calc R .
C23 C 0.1168(7) -0.4181(8) 0.9524(7) 0.148(5) Uiso 1 1 d D .
H23A H 0.0800 -0.4236 0.9617 0.178 Uiso 1 1 calc R .
H23B H 0.1363 -0.4498 0.9788 0.178 Uiso 1 1 calc R .
C24 C 0.1333(8) -0.3475(8) 0.9646(9) 0.189(8) Uiso 1 1 d D .
H24A H 0.1267 -0.3362 1.0084 0.283 Uiso 1 1 calc R .
H24B H 0.1141 -0.3168 0.9376 0.283 Uiso 1 1 calc R .
H24C H 0.1698 -0.3431 0.9559 0.283 Uiso 1 1 calc R .
C25 C 0.1573(2) -0.1442(3) 0.5860(3) 0.0547(14) Uani 1 1 d D .
C26 C 0.1999(3) -0.1233(4) 0.5411(4) 0.087(3) Uani 1 1 d D .
C27 C 0.2018(5) -0.1661(6) 0.4837(5) 0.109(3) Uiso 1 1 d D .
H27A H 0.1679 -0.1674 0.4643 0.164 Uiso 1 1 calc R .
H27B H 0.2123 -0.2118 0.4950 0.164 Uiso 1 1 calc R .
H27C H 0.2264 -0.1470 0.4541 0.164 Uiso 1 1 calc R .
C28 C 0.1961(9) -0.0476(8) 0.5271(12) 0.209(9) Uiso 1 1 d D .
H28A H 0.1661 -0.0391 0.5009 0.313 Uiso 1 1 calc R .
H28B H 0.2269 -0.0329 0.5050 0.313 Uiso 1 1 calc R .
H28C H 0.1929 -0.0227 0.5663 0.313 Uiso 1 1 calc R .
C29 C 0.2516(6) -0.1117(8) 0.5779(9) 0.163(6) Uiso 1 1 d D .
H29A H 0.2788 -0.0962 0.5493 0.195 Uiso 1 1 calc R .
H29B H 0.2469 -0.0777 0.6112 0.195 Uiso 1 1 calc R .
C30 C 0.2645(7) -0.1779(8) 0.6049(9) 0.174(6) Uiso 1 1 d D .
H30A H 0.2955 -0.1738 0.6303 0.262 Uiso 1 1 calc R .
H30B H 0.2703 -0.2103 0.5712 0.262 Uiso 1 1 calc R .
H30C H 0.2363 -0.1934 0.6312 0.262 Uiso 1 1 calc R .
C31 C 0.1333(3) -0.3427(3) 0.6351(4) 0.0648(18) Uani 1 1 d D .
C32 C 0.1659(3) -0.3933(5) 0.5989(5) 0.108(4) Uani 1 1 d D .
C33 C 0.1601(7) -0.3817(8) 0.5256(7) 0.157(6) Uiso 1 1 d D .
H33A H 0.1733 -0.3371 0.5147 0.235 Uiso 1 1 calc R .
H33B H 0.1240 -0.3847 0.5139 0.235 Uiso 1 1 calc R .
H33C H 0.1796 -0.4161 0.5031 0.235 Uiso 1 1 calc R .
C34 C 0.2207(5) -0.3740(8) 0.5994(9) 0.150(5) Uiso 1 1 d D .
H34A H 0.2345 -0.3797 0.6416 0.225 Uiso 1 1 calc R .
H34B H 0.2241 -0.3268 0.5867 0.225 Uiso 1 1 calc R .
H34C H 0.2396 -0.4026 0.5702 0.225 Uiso 1 1 calc R .
C35 C 0.1446(9) -0.4667(9) 0.6126(11) 0.215(9) Uiso 1 1 d D .
H35A H 0.1073 -0.4684 0.6058 0.258 Uiso 1 1 calc R .
H35B H 0.1612 -0.5001 0.5851 0.258 Uiso 1 1 calc R .
C36 C 0.1569(9) -0.4800(10) 0.6776(10) 0.200(8) Uiso 1 1 d D .
H36A H 0.1448 -0.5250 0.6890 0.300 Uiso 1 1 calc R .
H36B H 0.1401 -0.4464 0.7042 0.300 Uiso 1 1 calc R .
H36C H 0.1939 -0.4774 0.6835 0.300 Uiso 1 1 calc R .
C37 C 0.0000 -0.2460(4) 0.4984(4) 0.057(2) Uani 1 2 d SD .
C38 C 0.0000 -0.2658(6) 0.4298(4) 0.085(4) Uani 1 2 d SD .
C39 C -0.0551(6) -0.2782(8) 0.4034(9) 0.076(4) Uiso 0.50 1 d PD .
C40 C 0.0331(9) -0.3291(10) 0.4227(12) 0.114(7) Uiso 0.50 1 d PD .
C41 C 0.0202(8) -0.2119(9) 0.3873(10) 0.110(7) Uiso 0.50 1 d PD .
C42 C 0.0000 -0.1456(7) 0.4080(9) 0.115(5) Uiso 1 2 d SD .
O1S O 0.0000 -0.4004(4) 0.5652(4) 0.080(2) Uani 1 2 d S .

loop_
_atom_site_aniso_label
_atom_site_aniso_U_11
_atom_site_aniso_U_22
_atom_site_aniso_U_33
_atom_site_aniso_U_23
_atom_site_aniso_U_13
_atom_site_aniso_U_12
Mn1 0.0332(5) 0.0335(5) 0.0506(7) -0.0110(4) 0.000 0.000
Mn2 0.0305(5) 0.0368(5) 0.0367(6) 0.0011(4) 0.000 0.000
Mn3 0.0396(6) 0.0486(6) 0.0501(7) 0.0178(5) 0.000 0.000
Mn4 0.0316(3) 0.0336(3) 0.0444(4) -0.0065(3) 0.0050(3) -0.0031(2)
Mn5 0.0334(4) 0.0381(4) 0.0491(5) 0.0020(3) -0.0051(3) 0.0051(3)
Mn6 0.0342(3) 0.0374(3) 0.0334(3) -0.0043(3) 0.0042(3) -0.0010(3)
O1 0.0301(16) 0.0354(15) 0.045(2) -0.0106(14) 0.0043(15) -0.0002(11)
O2 0.0341(17) 0.0458(18) 0.056(2) 0.0071(16) 0.0015(17) 0.0017(15)
O3 0.0360(17) 0.0325(15) 0.0392(19) -0.0025(13) 0.0004(14) 0.0031(13)
O4 0.030(2) 0.044(2) 0.037(3) 0.001(2) 0.000 0.000
O5 0.057(3) 0.042(3) 0.063(4) -0.001(3) 0.000 0.000
O6 0.053(2) 0.0400(18) 0.055(2) 0.0029(17) 0.009(2) -0.0016(14)
O7 0.080(5) 0.073(4) 0.043(3) -0.022(3) 0.000 0.000
O8 0.082(5) 0.064(4) 0.040(3) 0.001(3) 0.000 0.000
O9 0.046(2) 0.0422(19) 0.077(3) -0.0178(18) 0.001(2) -0.0092(15)
O10 0.055(2) 0.0390(18) 0.062(2) -0.0047(18) 0.014(2) -0.0097(15)
O11 0.048(2) 0.063(3) 0.084(3) -0.009(2) -0.022(2) -0.0044(19)
O12 0.057(3) 0.054(2) 0.095(4) -0.005(2) -0.028(3) -0.0045(18)
O13 0.054(2) 0.060(3) 0.091(4) 0.026(2) -0.003(3) 0.014(2)
O14 0.068(3) 0.075(3) 0.091(4) 0.040(3) -0.001(3) 0.007(2)
O15 0.046(2) 0.046(2) 0.069(3) -0.0199(18) 0.025(2) -0.0126(16)
O16 0.045(2) 0.051(2) 0.052(2) -0.0121(17) 0.0165(18) -0.0049(16)
O17 0.059(3) 0.071(3) 0.063(3) -0.020(2) -0.008(2) 0.026(2)
O18 0.047(2) 0.048(2) 0.081(3) -0.013(2) -0.009(2) 0.0087(16)
O19 0.052(2) 0.078(3) 0.0334(19) -0.0101(18) 0.0011(19) -0.004(2)
O20 0.133(6) 0.034(3) 0.040(3) 0.005(2) 0.000 0.000
O21 0.122(8) 0.147(10) 0.053(5) 0.016(5) 0.000 0.000
C1 0.016(2) 0.0046(18) 0.047(3) -0.0100(19) 0.000 0.000
C2 0.135(12) 0.066(7) 0.058(6) -0.007(5) 0.000 0.000
C7 0.047(3) 0.039(3) 0.067(4) -0.012(2) 0.010(3) -0.008(2)
C8 0.092(6) 0.063(4) 0.189(13) -0.056(6) 0.068(7) -0.041(4)
C13 0.048(3) 0.070(4) 0.086(5) -0.004(4) -0.024(4) -0.009(3)
C14 0.216(15) 0.080(6) 0.271(19) 0.058(9) -0.198(16) -0.067(8)
C19 0.051(4) 0.063(4) 0.072(5) 0.020(3) -0.014(3) 0.009(3)
C20 0.078(5) 0.082(5) 0.121(8) 0.051(5) -0.014(5) 0.030(4)
C25 0.050(3) 0.049(3) 0.065(4) -0.007(3) 0.017(3) -0.010(2)
C26 0.084(5) 0.066(4) 0.112(7) -0.016(4) 0.058(5) -0.010(4)
C31 0.060(4) 0.055(3) 0.079(5) -0.013(3) -0.005(4) 0.023(3)
C32 0.068(5) 0.127(8) 0.130(9) -0.077(7) -0.023(6) 0.043(5)
C37 0.085(7) 0.048(4) 0.039(4) -0.002(3) 0.000 0.000
C38 0.083(8) 0.135(11) 0.037(5) -0.023(6) 0.000 0.000
O1S 0.094(6) 0.064(4) 0.081(5) -0.010(4) 0.000 0.000

loop_
_atom_type_symbol
_atom_type_description
_atom_type_scat_dispersion_real
_atom_type_scat_dispersion_imag
_atom_type_scat_source
C C 0.0033 0.0016 'International Tables Vol C Tables 4.2.6.8 and 6.1.1.4'
H H 0.0000 0.0000 'International Tables Vol C Tables 4.2.6.8 and 6.1.1.4'
O O 0.0106 0.0060 'International Tables Vol C Tables 4.2.6.8 and 6.1.1.4'
Mn Mn 0.3368 0.7283 'International Tables Vol C Tables 4.2.6.8 and 6.1.1.4'

loop_
_geom_angle_atom_site_label_1
_geom_angle_atom_site_label_2
_geom_angle_atom_site_label_3
_geom_angle
_geom_angle_site_symmetry_1
_geom_angle_site_symmetry_3
O1 Mn1 O1 81.4(2) 4 .
O1 Mn1 O9 172.72(18) 4 .
O1 Mn1 O9 95.16(15) . .
O1 Mn1 O9 95.16(15) 4 4
O1 Mn1 O9 172.72(18) . 4
O9 Mn1 O9 87.5(2) . 4
O1 Mn1 O7 94.74(19) 4 .
O1 Mn1 O7 94.74(19) . .
O9 Mn1 O7 91.9(2) . .
O9 Mn1 O7 91.9(2) 4 .
O1 Mn1 O5 90.38(15) 4 .
O1 Mn1 O5 90.38(15) . .
O9 Mn1 O5 83.20(18) . .
O9 Mn1 O5 83.20(18) 4 .
O7 Mn1 O5 173.2(2) . .
O1 Mn1 Mn2 42.22(10) 4 .
O1 Mn1 Mn2 42.22(10) . .
O9 Mn1 Mn2 136.14(12) . .
O9 Mn1 Mn2 136.14(13) 4 .
O7 Mn1 Mn2 83.9(2) . .
O5 Mn1 Mn2 102.85(14) . .
O1 Mn2 O1 80.6(2) . 4
O1 Mn2 O2 175.19(18) . 4
O1 Mn2 O2 98.88(15) 4 4
O1 Mn2 O2 98.88(15) . .
O1 Mn2 O2 175.19(18) 4 .
O2 Mn2 O2 81.2(2) 4 .
O1 Mn2 O8 92.72(18) . .
O1 Mn2 O8 92.72(18) 4 .
O2 Mn2 O8 92.08(19) 4 .
O2 Mn2 O8 92.08(19) . .
O1 Mn2 Mn1 41.80(10) . .
O1 Mn2 Mn1 41.80(10) 4 .
O2 Mn2 Mn1 139.04(11) 4 .
O2 Mn2 Mn1 139.04(11) . .
O8 Mn2 Mn1 81.40(18) . .
O1 Mn2 Mn3 139.68(10) . .
O1 Mn2 Mn3 139.68(10) 4 .
O2 Mn2 Mn3 40.87(11) 4 .
O2 Mn2 Mn3 40.87(11) . .
O8 Mn2 Mn3 87.72(18) . .
Mn1 Mn2 Mn3 169.12(5) . .
O2 Mn3 O2 83.3(2) . 4
O2 Mn3 O14 177.7(3) . 4
O2 Mn3 O14 96.0(2) 4 4
O2 Mn3 O14 96.0(2) . .
O2 Mn3 O14 177.7(3) 4 .
O14 Mn3 O14 84.6(3) 4 .
O2 Mn3 O20 90.74(17) . .
O2 Mn3 O20 90.74(17) 4 .
O14 Mn3 O20 91.4(2) 4 .
O14 Mn3 O20 91.4(2) . .
O2 Mn3 O21 91.0(3) . .
O2 Mn3 O21 91.0(3) 4 .
O14 Mn3 O21 86.9(3) 4 .
O14 Mn3 O21 86.9(3) . .
O20 Mn3 O21 177.7(3) . .
O2 Mn3 Mn2 41.89(11) . .
O2 Mn3 Mn2 41.89(11) 4 .
O14 Mn3 Mn2 137.07(17) 4 .
O14 Mn3 Mn2 137.07(17) . .
O20 Mn3 Mn2 96.19(15) . .
O21 Mn3 Mn2 86.1(3) . .
O1 Mn4 O3 90.49(14) . .
O1 Mn4 O10 93.93(16) . .
O3 Mn4 O10 169.19(19) . .
O1 Mn4 O15 168.4(2) . .
O3 Mn4 O15 89.98(15) . .
O10 Mn4 O15 83.72(17) . .
O1 Mn4 O11 99.1(2) . .
O3 Mn4 O11 99.88(16) . .
O10 Mn4 O11 89.16(19) . .
O15 Mn4 O11 92.2(2) . .
O1 Mn4 Mn6 98.50(10) . .
O3 Mn4 Mn6 32.52(11) . .
O10 Mn4 Mn6 136.78(15) . .
O15 Mn4 Mn6 75.99(12) . .
O11 Mn4 Mn6 128.80(13) . .
O3 Mn5 O2 90.94(16) . .
O3 Mn5 O13 172.4(2) . .
O2 Mn5 O13 92.3(2) . .
O3 Mn5 O17 90.89(18) . .
O2 Mn5 O17 159.4(2) . .
O13 Mn5 O17 83.7(2) . .
O3 Mn5 O12 99.57(18) . .
O2 Mn5 O12 105.5(2) . .
O13 Mn5 O12 86.1(2) . .
O17 Mn5 O12 94.5(2) . .
O4 Mn6 O3 93.14(18) . .
O4 Mn6 O19 94.4(2) . .
O3 Mn6 O19 172.31(18) . .
O4 Mn6 O16 173.7(2) . .
O3 Mn6 O16 89.27(17) . .
O19 Mn6 O16 83.08(19) . .
O4 Mn6 O18 92.7(2) . .
O3 Mn6 O18 91.57(16) . .
O19 Mn6 O18 89.68(19) . .
O16 Mn6 O18 93.04(17) . .
O4 Mn6 O6 91.35(18) . .
O3 Mn6 O6 83.12(15) . .
O19 Mn6 O6 95.10(18) . .
O16 Mn6 O6 83.19(16) . .
O18 Mn6 O6 173.50(17) . .
O4 Mn6 Mn4 102.71(16) . .
O3 Mn6 Mn4 32.46(10) . .
O19 Mn6 Mn4 143.06(14) . .
O16 Mn6 Mn4 76.41(11) . .
O18 Mn6 Mn4 121.44(12) . .
O6 Mn6 Mn4 52.55(12) . .
Mn4 O1 Mn1 126.33(19) . .
Mn4 O1 Mn2 129.48(16) . .
Mn1 O1 Mn2 95.98(15) . .
Mn3 O2 Mn5 121.8(2) . .
Mn3 O2 Mn2 97.24(16) . .
Mn5 O2 Mn2 128.2(2) . .
Mn5 O3 Mn4 123.00(19) . .
Mn5 O3 Mn6 121.98(17) . .
Mn4 O3 Mn6 115.02(17) . .
Mn6 O4 Mn6 126.4(3) . 4
C1 O5 Mn1 118.6(5) . .
C1 O6 Mn6 133.5(3) . .
C2 O7 Mn1 124.6(6) . .
C2 O8 Mn2 125.6(7) . .
C7 O9 Mn1 128.8(3) . .
C7 O10 Mn4 135.9(4) . .
C13 O11 Mn4 132.0(4) . .
C13 O12 Mn5 133.2(5) . .
C19 O13 Mn5 136.3(4) . .
C19 O14 Mn3 130.2(4) . .
C25 O15 Mn4 131.5(4) . .
C25 O16 Mn6 129.9(4) . .
C31 O17 Mn5 122.3(4) . .
C31 O18 Mn6 122.3(4) . .
C37 O19 Mn6 132.1(5) . .
O5 C1 O6 118.0(3) . 4
O5 C1 O6 118.0(3) . .
O6 C1 O6 118.3(5) 4 .
O8 C2 O7 124.4(10) . .
O8 C2 C3 118.8(14) . .
O7 C2 C3 116.7(14) . .
O8 C2 C3 118.8(14) . 4
O7 C2 C3 116.7(14) . 4
C3 C2 C3 0.0(2) . 4
C3 C3 C4 51(10) 4 4
C3 C3 C2 137(10) 4 .
C4 C3 C2 101.9(15) 4 .
C3 C3 C4 64(10) 4 .
C4 C3 C4 105(3) 4 .
C2 C3 C4 101.9(15) . .
C3 C3 C5 103(10) 4 .
C4 C3 C5 82.7(15) 4 .
C2 C3 C5 105(2) . .
C4 C3 C5 149(2) . .
C3 C3 C5 112(10) 4 4
C4 C3 C5 149(2) 4 4
C2 C3 C5 105(2) . 4
C4 C3 C5 82.7(15) . 4
C5 C3 C5 76.6(19) . 4
C3 C4 C3 0(2) 4 .
C3 C4 C5 49.1(10) 4 4
C3 C4 C5 49.1(10) . 4
C6 C5 C3 100.7(15) . .
C6 C5 C3 100.7(15) . 4
C3 C5 C3 0(2) . 4
C6 C5 C5 50.2(10) . 4
C3 C5 C5 51.7(9) . 4
C3 C5 C5 51.7(9) 4 4
C6 C5 C4 147.4(18) . 4
C3 C5 C4 48.2(9) . 4
C3 C5 C4 48.2(9) 4 4
C5 C5 C4 97.2(10) 4 4
C5 C6 C5 80(2) . 4
O9 C7 O10 126.0(5) . .
O9 C7 C8 118.5(5) . .
O10 C7 C8 115.5(5) . .
C10 C8 C7 113.1(8) . .
C10 C8 C11 119.2(10) . .
C7 C8 C11 108.9(9) . .
C10 C8 C9 102.0(10) . .
C7 C8 C9 109.4(8) . .
C11 C8 C9 103.1(10) . .
C12 C11 C8 99.5(11) . .
O11 C13 O12 124.9(6) . .
O11 C13 C14 117.2(7) . .
O12 C13 C14 117.7(7) . .
C17 C14 C13 116.7(12) . .
C17 C14 C15 116.8(19) . .
C13 C14 C15 111.1(18) . .
C17 C14 C16 104.2(15) . .
C13 C14 C16 114.0(15) . .
C15 C14 C16 90.9(17) . .
C14 C17 C18 98.7(13) . .
O14 C19 O13 124.4(6) . .
O14 C19 C20 116.6(7) . .
O13 C19 C20 119.0(6) . .
C19 C20 C21 108.5(8) . .
C19 C20 C23 111.7(9) . .
C21 C20 C23 102.0(9) . .
C19 C20 C22 114.1(8) . .
C21 C20 C22 109.9(8) . .
C23 C20 C22 110.0(10) . .
C24 C23 C20 106.5(11) . .
O16 C25 O15 125.9(5) . .
O16 C25 C26 118.4(6) . .
O15 C25 C26 115.7(5) . .
C27 C26 C25 112.7(7) . .
C27 C26 C28 113.4(12) . .
C25 C26 C28 110.0(10) . .
C27 C26 C29 117.7(10) . .
C25 C26 C29 110.5(10) . .
C28 C26 C29 90.6(11) . .
C30 C29 C26 105.1(12) . .
O17 C31 O18 124.1(6) . .
O17 C31 C32 118.0(6) . .
O18 C31 C32 117.9(7) . .
C34 C32 C31 111.4(9) . .
C34 C32 C35 125.1(12) . .
C31 C32 C35 108.3(12) . .
C34 C32 C33 93.5(12) . .
C31 C32 C33 110.6(9) . .
C35 C32 C33 106.4(12) . .
C36 C35 C32 105.5(14) . .
O19 C37 O19 127.8(8) . 4
O19 C37 C38 116.1(4) . .
O19 C37 C38 116.1(4) 4 .
C41 C38 C41 41.1(16) . 4
C41 C38 C37 113.6(11) . .
C41 C38 C37 113.6(11) 4 .
C41 C38 C40 136.3(14) . 4
C41 C38 C40 109.1(13) 4 4
C37 C38 C40 108.0(12) . 4
C41 C38 C40 109.1(13) . .
C41 C38 C40 136.3(14) 4 .
C37 C38 C40 108.0(12) . .
C40 C38 C40 69(2) 4 .
C41 C38 C39 64.6(10) . 4
C41 C38 C39 102.5(12) 4 4
C37 C38 C39 112.9(8) . 4
C40 C38 C39 110.7(14) 4 4
C40 C38 C39 46.9(11) . 4
C41 C38 C39 102.5(12) . .
C41 C38 C39 64.6(10) 4 .
C37 C38 C39 112.9(8) . .
C40 C38 C39 46.9(11) 4 .
C40 C38 C39 110.7(14) . .
C39 C38 C39 133.7(15) 4 .
C40 C39 C38 65.2(11) 4 .
C40 C39 C41 118.0(15) 4 4
C38 C39 C41 55.8(8) . 4
C39 C40 C38 67.9(11) 4 .
C39 C40 C40 117.8(12) 4 4
C38 C40 C40 55.7(10) . 4
C41 C41 C42 69.2(8) 4 .
C41 C41 C38 69.4(8) 4 .
C42 C41 C38 109.1(13) . .
C41 C41 C39 123.8(9) 4 4
C42 C41 C39 147.8(18) . 4
C38 C41 C39 59.6(8) . 4
C41 C42 C41 41.6(16) 4 .

loop_
_geom_bond_atom_site_label_1
_geom_bond_atom_site_label_2
_geom_bond_distance
_geom_bond_site_symmetry_2
Mn1 O1 1.885(3) 4
Mn1 O1 1.885(3) .
Mn1 O9 1.933(4) .
Mn1 O9 1.933(4) 4
Mn1 O7 2.111(7) .
Mn1 O5 2.425(7) .
Mn1 Mn2 2.8126(14) .
Mn2 O1 1.900(3) .
Mn2 O1 1.900(3) 4
Mn2 O2 1.906(4) 4
Mn2 O2 1.906(4) .
Mn2 O8 2.192(6) .
Mn2 Mn3 2.8313(15) .
Mn3 O2 1.868(4) .
Mn3 O2 1.868(4) 4
Mn3 O14 1.936(5) 4
Mn3 O14 1.936(5) .
Mn3 O20 2.245(6) .
Mn3 O21 2.261(10) .
Mn4 O1 1.861(3) .
Mn4 O3 1.882(3) .
Mn4 O10 1.934(4) .
Mn4 O15 1.943(4) .
Mn4 O11 2.081(5) .
Mn4 Mn6 3.1767(10) .
Mn5 O3 1.865(3) .
Mn5 O2 1.882(4) .
Mn5 O13 1.923(4) .
Mn5 O17 1.975(4) .
Mn5 O12 2.041(5) .
Mn6 O4 1.849(2) .
Mn6 O3 1.885(3) .
Mn6 O19 1.928(4) .
Mn6 O16 1.969(4) .
Mn6 O18 2.155(4) .
Mn6 O6 2.321(4) .
O4 Mn6 1.849(2) 4
O5 C1 1.274(8) .
O6 C1 1.303(5) .
O7 C2 1.319(15) .
O8 C2 1.237(14) .
O9 C7 1.247(7) .
O10 C7 1.264(7) .
O11 C13 1.223(9) .
O12 C13 1.242(8) .
O13 C19 1.246(9) .
O14 C19 1.229(9) .
O15 C25 1.268(8) .
O16 C25 1.252(7) .
O17 C31 1.232(9) .
O18 C31 1.237(8) .
O19 C37 1.235(6) .
C1 O6 1.303(5) 4
C2 C3 1.523(17) .
C2 C3 1.523(17) 4
C3 C3 0.0000 4
C3 C4 1.550(17) 4
C3 C4 1.550(17) .
C3 C5 1.571(19) .
C3 C5 1.571(19) 4
C4 C3 1.550(17) 4
C4 C5 2.06(3) 4
C5 C6 1.522(19) .
C5 C3 1.571(19) 4
C5 C5 1.95(5) 4
C5 C4 2.06(3) 4
C6 C5 1.522(19) 4
C7 C8 1.539(8) .
C8 C10 1.467(12) .
C8 C11 1.539(14) .
C8 C9 1.555(14) .
C11 C12 1.536(16) .
C13 C14 1.511(10) .
C14 C17 1.500(16) .
C14 C15 1.551(18) .
C14 C16 1.552(16) .
C17 C18 1.606(18) .
C19 C20 1.516(8) .
C20 C21 1.521(12) .
C20 C23 1.534(14) .
C20 C22 1.535(12) .
C23 C24 1.478(15) .
C25 C26 1.514(9) .
C26 C27 1.480(11) .
C26 C28 1.523(15) .
C26 C29 1.567(14) .
C29 C30 1.463(15) .
C31 C32 1.515(8) .
C32 C34 1.470(13) .
C32 C35 1.573(16) .
C32 C33 1.577(15) .
C35 C36 1.437(17) .
C37 O19 1.235(6) 4
C37 C38 1.504(11) .
C38 C41 1.488(16) .
C38 C41 1.488(16) 4
C38 C40 1.521(16) 4
C38 C40 1.521(16) .
C38 C39 1.553(14) 4
C38 C39 1.553(14) .
C39 C40 1.22(3) 4
C39 C41 1.63(2) 4
C40 C39 1.22(3) 4
C40 C40 1.71(5) 4
C41 C41 1.05(4) 4
C41 C42 1.472(16) .
C41 C39 1.63(2) 4
C42 C41 1.472(16) 4
